data_2225624
loop_
_publ_author_name
'Luo, Zhi-Rong'
'Hu, Fei-Long'
'Zhuang, Yue'
'Yin, Xian-Hong'
'Wu, Qiao-Lan'

_publ_section_title
;
 Bis[\m-2-(2,4-difluorophenyl)-1,3-bis(1<i>H</i>-1,2,4-triazol-1-yl)propan-2-olato]dicopper(II)
 bis(perchlorate)
;
_journal_coeditor_code KP2237
_journal_issue 4
_journal_name_full 'Acta Crystallographica Section E'
_journal_page_first m391
_journal_paper_doi 10.1107/S1600536810008512
_journal_volume 66
_journal_year 2010
_chemical_formula_iupac '[Cu2 (C13 H11 F2 N6 O)2] (Cl O4)2'
_chemical_formula_moiety 'C26 H22 Cu2 F4 N12 O2 2+, 2(Cl O4 -)'
_chemical_formula_sum 'C26 H22 Cl2 Cu2 F4 N12 O10'
_chemical_formula_weight 936.54
_chemical_name_systematic
;
Bis[\m-2-(2,4-difluorophenyl)-1,3-bis(1<i>H</i>-1,2,4-triazol-1-yl)propan-2-
olato]dicopper(II) bis(perchlorate)
;
_space_group_IT_number 58
_symmetry_cell_setting orthorhombic
_symmetry_space_group_name_Hall '-P 2 2n'
_symmetry_space_group_name_H-M 'P n n m'
_atom_sites_solution_hydrogens geom
_atom_sites_solution_primary direct
_atom_sites_solution_secondary difmap
_audit_creation_method SHELXL-97
_cell_angle_alpha 90.00
_cell_angle_beta 90.00
_cell_angle_gamma 90.00
_cell_formula_units_Z 2
_cell_length_a 15.4464(18)
_cell_length_b 7.9532(10)
_cell_length_c 14.2407(15)
_cell_measurement_reflns_used 3901
_cell_measurement_temperature 298(2)
_cell_measurement_theta_max 26.924
_cell_measurement_theta_min 2.561
_cell_volume 1749.4(4)
_computing_cell_refinement 'SAINT (Siemens, 1996)'
_computing_data_collection 'SMART (Siemens, 1996)'
_computing_data_reduction 'SAINT (Siemens, 1996)'
_computing_molecular_graphics 'SHELXTL (Sheldrick, 2008)'
_computing_publication_material 'SHELXTL (Sheldrick, 2008)'
_computing_structure_refinement 'SHELXL97 (Sheldrick, 2008)'
_computing_structure_solution 'SHELXS97 (Sheldrick, 2008)'
_diffrn_ambient_temperature 298(2)
_diffrn_measured_fraction_theta_full 0.999
_diffrn_measured_fraction_theta_max 0.999
_diffrn_measurement_device_type 'Bruker SMART 1000'
_diffrn_measurement_method 'phi and omega scans'
_diffrn_radiation_monochromator graphite
_diffrn_radiation_source 'fine-focus sealed tube'
_diffrn_radiation_type MoK\a
_diffrn_radiation_wavelength 0.71073
_diffrn_reflns_av_R_equivalents 0.0237
_diffrn_reflns_av_sigmaI/netI 0.0188
_diffrn_reflns_limit_h_max 18
_diffrn_reflns_limit_h_min -16
_diffrn_reflns_limit_k_max 9
_diffrn_reflns_limit_k_min -9
_diffrn_reflns_limit_l_max 13
_diffrn_reflns_limit_l_min -16
_diffrn_reflns_number 7867
_diffrn_reflns_theta_full 25.01
_diffrn_reflns_theta_max 25.01
_diffrn_reflns_theta_min 1.95
_exptl_absorpt_coefficient_mu 1.463
_exptl_absorpt_correction_T_max 0.5720
_exptl_absorpt_correction_T_min 0.5343
_exptl_absorpt_correction_type multi-scan
_exptl_absorpt_process_details '(SADABS; Sheldrick, 1996)'
_exptl_crystal_colour blue
_exptl_crystal_density_diffrn 1.778
_exptl_crystal_density_method 'not measured'
_exptl_crystal_description block
_exptl_crystal_F_000 940
_exptl_crystal_size_max 0.49
_exptl_crystal_size_mid 0.45
_exptl_crystal_size_min 0.43
_refine_diff_density_max 0.546
_refine_diff_density_min -0.483
_refine_ls_extinction_method none
_refine_ls_goodness_of_fit_ref 1.093
_refine_ls_hydrogen_treatment constr
_refine_ls_matrix_type full
_refine_ls_number_parameters 162
_refine_ls_number_reflns 1618
_refine_ls_number_restraints 0
_refine_ls_restrained_S_all 1.093
_refine_ls_R_factor_all 0.0609
_refine_ls_R_factor_gt 0.0399
_refine_ls_shift/su_max 0.001
_refine_ls_shift/su_mean 0.000
_refine_ls_structure_factor_coef Fsqd
_refine_ls_weighting_details 'calc w=1/[\s^2^(Fo^2^)+(0.0552P)^2^+3.7317P] where P=(Fo^2^+2Fc^2^)/3'
_refine_ls_weighting_scheme calc
_refine_ls_wR_factor_gt 0.1046
_refine_ls_wR_factor_ref 0.1288
_reflns_number_gt 1169
_reflns_number_total 1618
_reflns_threshold_expression I>2sigma(I)
_cod_data_source_file kp2237.cif
_cod_data_source_block I
_cod_database_code 2225624
_cod_database_fobs_code 2225624

loop_
_symmetry_equiv_pos_as_xyz
'x, y, z'
'-x, -y, z'
'-x+1/2, y+1/2, -z+1/2'
'x+1/2, -y+1/2, -z+1/2'
'-x, -y, -z'
'x, y, -z'
'x-1/2, -y-1/2, z-1/2'
'-x-1/2, y-1/2, z-1/2'

loop_
_atom_site_type_symbol
_atom_site_label
_atom_site_fract_x
_atom_site_fract_y
_atom_site_fract_z
_atom_site_U_iso_or_equiv
_atom_site_adp_type
_atom_site_calc_flag
_atom_site_refinement_flags
_atom_site_occupancy
_atom_site_disorder_assembly
_atom_site_disorder_group
Cu Cu1 0.0000 0.5000 0.10491(4) 0.0387(3) Uani d S 1 . .
Cl Cl1 0.0000 1.0000 0.1949(2) 0.0786(7) Uani d S 1 . .
F F1 0.3498(3) 0.3943(7) 0.0000 0.112(2) Uani d S 1 . .
F F2 0.3994(4) 0.9719(7) 0.0000 0.110(2) Uani d S 1 . .
N N1 0.1704(2) 0.4153(4) 0.1725(2) 0.0412(8) Uani d . 1 . .
N N2 0.0936(2) 0.4883(4) 0.1947(2) 0.0394(8) Uani d . 1 . .
N N3 0.1944(3) 0.5620(5) 0.2995(3) 0.0595(11) Uani d . 1 . .
O O1 0.0783(2) 0.4823(5) 0.0000 0.0339(8) Uani d S 1 . .
O O2 0.009(3) 0.8525(18) 0.126(2) 0.097(7) Uani d P 0.58(10) A 1
O O3 0.0787(17) 1.020(6) 0.232(3) 0.110(11) Uani d P 0.58(10) A 1
O O2' 0.047(4) 0.884(6) 0.151(3) 0.106(13) Uani d P 0.42(10) A 2
O O3' 0.055(3) 1.093(8) 0.261(3) 0.109(11) Uani d P 0.42(10) A 2
C C1 0.1119(3) 0.5755(6) 0.2716(3) 0.0503(11) Uani d . 1 . .
H H1 0.0711 0.6402 0.3033 0.060 Uiso calc R 1 . .
C C2 0.2285(3) 0.4627(6) 0.2355(3) 0.0546(12) Uani d . 1 . .
H H2 0.2863 0.4298 0.2346 0.066 Uiso calc R 1 . .
C C3 0.1787(3) 0.3154(5) 0.0873(3) 0.0433(10) Uani d . 1 . .
H H3A 0.1359 0.2260 0.0878 0.052 Uiso calc R 1 . .
H H3B 0.2357 0.2641 0.0853 0.052 Uiso calc R 1 . .
C C4 0.1658(3) 0.4248(7) 0.0000 0.0352(12) Uani d S 1 . .
C C5 0.2277(4) 0.5736(7) 0.0000 0.0395(13) Uani d S 1 . .
C C6 0.3173(4) 0.5544(9) 0.0000 0.0640(19) Uani d S 1 . .
C C7 0.3745(5) 0.6848(12) 0.0000 0.079(2) Uani d S 1 . .
H H7 0.4339 0.6656 0.0000 0.095 Uiso calc SR 1 . .
C C8 0.3431(5) 0.8399(11) 0.0000 0.069(2) Uani d S 1 . .
C C9 0.2571(5) 0.8714(9) 0.0000 0.0640(19) Uani d S 1 . .
H H9 0.2369 0.9815 0.0000 0.077 Uiso calc SR 1 . .
C C10 0.1993(4) 0.7384(7) 0.0000 0.0448(14) Uani d S 1 . .
H H10 0.1402 0.7604 0.0000 0.054 Uiso calc SR 1 . .

loop_
_atom_site_aniso_label
_atom_site_aniso_U_11
_atom_site_aniso_U_22
_atom_site_aniso_U_33
_atom_site_aniso_U_12
_atom_site_aniso_U_13
_atom_site_aniso_U_23
Cu1 0.0307(4) 0.0620(5) 0.0232(3) -0.0056(3) 0.000 0.000
Cl1 0.0398(9) 0.0638(12) 0.132(2) 0.0021(9) 0.000 0.000
F1 0.049(3) 0.078(3) 0.208(7) 0.022(2) 0.000 0.000
F2 0.115(4) 0.105(4) 0.111(4) -0.075(3) 0.000 0.000
N1 0.0453(19) 0.0394(18) 0.0390(18) -0.0007(16) -0.0119(15) 0.0017(16)
N2 0.0415(18) 0.049(2) 0.0276(16) -0.0035(16) -0.0047(14) 0.0001(15)
N3 0.061(2) 0.064(3) 0.054(2) -0.004(2) -0.022(2) -0.012(2)
O1 0.0277(18) 0.047(2) 0.0268(18) 0.0006(16) 0.000 0.000
O2 0.073(13) 0.066(6) 0.153(12) -0.002(6) 0.008(10) -0.014(6)
O3 0.068(8) 0.101(17) 0.162(17) 0.005(9) -0.027(9) -0.003(15)
O2' 0.08(2) 0.087(15) 0.152(17) 0.024(16) 0.009(16) -0.013(13)
O3' 0.078(14) 0.10(2) 0.151(15) 0.002(14) -0.022(11) -0.018(13)
C1 0.054(3) 0.056(3) 0.041(2) 0.000(2) -0.010(2) -0.006(2)
C2 0.049(3) 0.059(3) 0.056(3) 0.002(2) -0.021(2) -0.004(2)
C3 0.051(2) 0.036(2) 0.042(2) 0.0042(19) -0.007(2) 0.0003(18)
C4 0.031(3) 0.033(3) 0.041(3) 0.000(2) 0.000 0.000
C5 0.035(3) 0.039(3) 0.045(3) 0.001(3) 0.000 0.000
C6 0.047(4) 0.059(4) 0.086(5) 0.000(3) 0.000 0.000
C7 0.047(4) 0.089(7) 0.101(7) -0.015(4) 0.000 0.000
C8 0.068(5) 0.067(5) 0.071(5) -0.036(4) 0.000 0.000
C9 0.080(5) 0.045(4) 0.067(5) -0.010(4) 0.000 0.000
C10 0.048(3) 0.042(3) 0.045(3) -0.002(3) 0.000 0.000

loop_
_atom_type_symbol
_atom_type_description
_atom_type_scat_dispersion_real
_atom_type_scat_dispersion_imag
_atom_type_scat_source
C C 0.0033 0.0016 'International Tables Vol C Tables 4.2.6.8 and 6.1.1.4'
H H 0.0000 0.0000 'International Tables Vol C Tables 4.2.6.8 and 6.1.1.4'
O O 0.0106 0.0060 'International Tables Vol C Tables 4.2.6.8 and 6.1.1.4'
N N 0.0061 0.0033 'International Tables Vol C Tables 4.2.6.8 and 6.1.1.4'
F F 0.0171 0.0103 'International Tables Vol C Tables 4.2.6.8 and 6.1.1.4'
Cl Cl 0.1484 0.1585 'International Tables Vol C Tables 4.2.6.8 and 6.1.1.4'
Cu Cu 0.3201 1.2651 'International Tables Vol C Tables 4.2.6.8 and 6.1.1.4'

loop_
_geom_angle_atom_site_label_1
_geom_angle_atom_site_label_2
_geom_angle_atom_site_label_3
_geom_angle_site_symmetry_1
_geom_angle_site_symmetry_3
_geom_angle
_geom_angle_publ_flag
O1 Cu1 O1 5_565 . 78.33(16) ?
O1 Cu1 N2 5_565 . 170.37(12) ?
O1 Cu1 N2 . . 92.30(13) ?
O1 Cu1 N2 5_565 2_565 92.30(13) ?
O1 Cu1 N2 . 2_565 170.37(12) ?
N2 Cu1 N2 . 2_565 97.2(2) ?
O1 Cu1 Cu1 5_565 5_565 39.16(8) ?
O1 Cu1 Cu1 . 5_565 39.16(8) ?
N2 Cu1 Cu1 . 5_565 131.42(10) ?
N2 Cu1 Cu1 2_565 5_565 131.42(10) ?
O2' Cl1 O2' . 2_575 124(3) ?
O2' Cl1 O3 . 2_575 127(2) ?
O2' Cl1 O3 2_575 2_575 76.9(12) ?
O2' Cl1 O3 . . 76.9(12) ?
O2' Cl1 O3 2_575 . 127(2) ?
O3 Cl1 O3 2_575 . 133(4) ?
O2' Cl1 O3' . . 110.0(11) ?
O2' Cl1 O3' 2_575 . 105.2(13) ?
O3 Cl1 O3' 2_575 . 109(3) ?
O3 Cl1 O3' . . 33.1(6) ?
O2' Cl1 O3' . 2_575 105.2(13) ?
O2' Cl1 O3' 2_575 2_575 110.0(11) ?
O3 Cl1 O3' 2_575 2_575 33.1(6) ?
O3 Cl1 O3' . 2_575 109(3) ?
O3' Cl1 O3' . 2_575 100(2) ?
O2' Cl1 O2 . . 28(2) ?
O2' Cl1 O2 2_575 . 106.2(16) ?
O3 Cl1 O2 2_575 . 104.1(11) ?
O3 Cl1 O2 . . 105.3(11) ?
O3' Cl1 O2 . . 138.4(14) ?
O3' Cl1 O2 2_575 . 94.2(13) ?
O2' Cl1 O2 . 2_575 106.2(16) ?
O2' Cl1 O2 2_575 2_575 28(2) ?
O3 Cl1 O2 2_575 2_575 105.3(11) ?
O3 Cl1 O2 . 2_575 104.1(11) ?
O3' Cl1 O2 . 2_575 94.2(13) ?
O3' Cl1 O2 2_575 2_575 138.4(14) ?
O2 Cl1 O2 . 2_575 101(2) ?
C2 N1 N2 . . 108.2(3) ?
C2 N1 C3 . . 131.3(4) ?
N2 N1 C3 . . 120.3(3) ?
C1 N2 N1 . . 103.3(3) ?
C1 N2 Cu1 . . 132.8(3) ?
N1 N2 Cu1 . . 121.3(2) ?
C2 N3 C1 . . 102.9(4) ?
C4 O1 Cu1 . 5_565 128.15(10) ?
C4 O1 Cu1 . . 128.15(10) ?
Cu1 O1 Cu1 5_565 . 101.67(16) ?
N2 C1 N3 . . 113.9(4) ?
N2 C1 H1 . . 123.0 ?
N3 C1 H1 . . 123.0 ?
N3 C2 N1 . . 111.7(4) ?
N3 C2 H2 . . 124.2 ?
N1 C2 H2 . . 124.2 ?
N1 C3 C4 . . 110.8(3) ?
N1 C3 H3A . . 109.5 ?
C4 C3 H3A . . 109.5 ?
N1 C3 H3B . . 109.5 ?
C4 C3 H3B . . 109.5 ?
H3A C3 H3B . . 108.1 ?
O1 C4 C5 . . 110.2(4) ?
O1 C4 C3 . 6 107.8(3) ?
C5 C4 C3 . 6 111.1(3) ?
O1 C4 C3 . . 107.8(3) ?
C5 C4 C3 . . 111.1(3) ?
C3 C4 C3 6 . 108.6(4) ?
C10 C5 C6 . . 114.8(6) ?
C10 C5 C4 . . 122.6(5) ?
C6 C5 C4 . . 122.6(6) ?
C7 C6 F1 . . 118.0(7) ?
C7 C6 C5 . . 124.1(7) ?
F1 C6 C5 . . 117.8(6) ?
C8 C7 C6 . . 118.0(7) ?
C8 C7 H7 . . 121.0 ?
C6 C7 H7 . . 121.0 ?
C7 C8 C9 . . 122.2(7) ?
C7 C8 F2 . . 118.8(8) ?
C9 C8 F2 . . 119.0(8) ?
C8 C9 C10 . . 119.5(7) ?
C8 C9 H9 . . 120.2 ?
C10 C9 H9 . . 120.2 ?
C5 C10 C9 . . 121.4(6) ?
C5 C10 H10 . . 119.3 ?
C9 C10 H10 . . 119.3 ?

loop_
_geom_bond_atom_site_label_1
_geom_bond_atom_site_label_2
_geom_bond_site_symmetry_2
_geom_bond_distance
_geom_bond_publ_flag
Cu1 O1 5_565 1.927(2) ?
Cu1 O1 . 1.927(2) ?
Cu1 N2 . 1.933(3) ?
Cu1 N2 2_565 1.933(3) ?
Cu1 Cu1 5_565 2.9880(13) ?
Cl1 O2' . 1.33(2) ?
Cl1 O2' 2_575 1.33(2) ?
Cl1 O3 2_575 1.336(12) ?
Cl1 O3 . 1.336(12) ?
Cl1 O3' . 1.47(3) ?
Cl1 O3' 2_575 1.47(3) ?
Cl1 O2 . 1.53(2) ?
Cl1 O2 2_575 1.53(2) ?
F1 C6 . 1.368(9) ?
F2 C8 . 1.364(8) ?
N1 C2 . 1.324(5) ?
N1 N2 . 1.358(5) ?
N1 C3 . 1.456(5) ?
N2 C1 . 1.326(5) ?
N3 C2 . 1.316(6) ?
N3 C1 . 1.340(6) ?
O1 C4 . 1.427(6) ?
O1 Cu1 5_565 1.927(2) ?
C1 H1 . 0.9300 ?
C2 H2 . 0.9300 ?
C3 C4 . 1.531(5) ?
C3 H3A . 0.9700 ?
C3 H3B . 0.9700 ?
C4 C5 . 1.522(8) ?
C4 C3 6 1.531(5) ?
C5 C10 . 1.382(8) ?
C5 C6 . 1.392(9) ?
C6 C7 . 1.364(10) ?
C7 C8 . 1.326(12) ?
C7 H7 . 0.9300 ?
C8 C9 . 1.352(11) ?
C9 C10 . 1.383(9) ?
C9 H9 . 0.9300 ?
C10 H10 . 0.9300 ?

loop_
_geom_torsion_atom_site_label_1
_geom_torsion_atom_site_label_2
_geom_torsion_atom_site_label_3
_geom_torsion_atom_site_label_4
_geom_torsion_site_symmetry_1
_geom_torsion_site_symmetry_2
_geom_torsion_site_symmetry_3
_geom_torsion_site_symmetry_4
_geom_torsion
_geom_torsion_publ_flag
C2 N1 N2 C1 . . . . -0.3(4) ?
C3 N1 N2 C1 . . . . -176.2(4) ?
C2 N1 N2 Cu1 . . . . 163.9(3) ?
C3 N1 N2 Cu1 . . . . -12.0(5) ?
O1 Cu1 N2 C1 5_565 . . . 121.8(9) ?
O1 Cu1 N2 C1 . . . . 135.0(4) ?
N2 Cu1 N2 C1 2_565 . . . -46.9(4) ?
Cu1 Cu1 N2 C1 5_565 . . . 133.1(4) ?
O1 Cu1 N2 N1 5_565 . . . -37.0(10) ?
O1 Cu1 N2 N1 . . . . -23.8(3) ?
N2 Cu1 N2 N1 2_565 . . . 154.3(3) ?
Cu1 Cu1 N2 N1 5_565 . . . -25.7(3) ?
O1 Cu1 O1 C4 5_565 . . . -164.6(5) ?
N2 Cu1 O1 C4 . . . . 17.6(4) ?
N2 Cu1 O1 C4 2_565 . . . -151.2(8) ?
Cu1 Cu1 O1 C4 5_565 . . . -164.6(5) ?
O1 Cu1 O1 Cu1 5_565 . . 5_565 0.0 ?
N2 Cu1 O1 Cu1 . . . 5_565 -177.77(17) ?
N2 Cu1 O1 Cu1 2_565 . . 5_565 13.5(10) ?
N1 N2 C1 N3 . . . . -0.3(5) ?
Cu1 N2 C1 N3 . . . . -161.8(3) ?
C2 N3 C1 N2 . . . . 0.8(6) ?
C1 N3 C2 N1 . . . . -0.9(6) ?
N2 N1 C2 N3 . . . . 0.8(5) ?
C3 N1 C2 N3 . . . . 176.1(4) ?
C2 N1 C3 C4 . . . . -110.2(5) ?
N2 N1 C3 C4 . . . . 64.5(5) ?
Cu1 O1 C4 C5 5_565 . . . 99.6(3) ?
Cu1 O1 C4 C5 . . . . -99.6(3) ?
Cu1 O1 C4 C3 5_565 . . 6 -21.8(5) ?
Cu1 O1 C4 C3 . . . 6 138.9(3) ?
Cu1 O1 C4 C3 5_565 . . . -138.9(3) ?
Cu1 O1 C4 C3 . . . . 21.8(5) ?
N1 C3 C4 O1 . . . . -65.7(4) ?
N1 C3 C4 C5 . . . . 55.2(5) ?
N1 C3 C4 C3 . . . 6 177.8(2) ?
O1 C4 C5 C10 . . . . 0.0 ?
C3 C4 C5 C10 6 . . . 119.5(3) ?
C3 C4 C5 C10 . . . . -119.5(3) ?
O1 C4 C5 C6 . . . . 180.0 ?
C3 C4 C5 C6 6 . . . -60.5(3) ?
C3 C4 C5 C6 . . . . 60.5(3) ?
C10 C5 C6 C7 . . . . 0.0 ?
C4 C5 C6 C7 . . . . 180.0 ?
C10 C5 C6 F1 . . . . 180.0 ?
C4 C5 C6 F1 . . . . 0.0 ?
F1 C6 C7 C8 . . . . 180.0 ?
C5 C6 C7 C8 . . . . 0.0 ?
C6 C7 C8 C9 . . . . 0.0 ?
C6 C7 C8 F2 . . . . 180.0 ?
C7 C8 C9 C10 . . . . 0.0 ?
F2 C8 C9 C10 . . . . 180.0 ?
C6 C5 C10 C9 . . . . 0.0 ?
C4 C5 C10 C9 . . . . 180.0 ?
C8 C9 C10 C5 . . . . 0.0 ?
